data_2223552
loop_
_publ_author_name
'Salae, Abdul Wahab'
'Chantrapromma, Suchada'
'Fun, Hoong-Kun'
'Karalai, Chatchanok'

_publ_section_title
;
 6-Hydroxysalvinolone
;
_journal_coeditor_code SJ2639
_journal_issue 10
_journal_name_full 'Acta Crystallographica Section E'
_journal_page_first o2379
_journal_page_last o2380
_journal_paper_doi 10.1107/S1600536809034990
_journal_volume 65
_journal_year 2009
_chemical_formula_iupac 'C20 H26 O4'
_chemical_formula_moiety 'C20 H26 O4'
_chemical_formula_sum 'C20 H26 O4'
_chemical_formula_weight 330.41
_chemical_name_common
;
6-Hydroxysalvinolone
;
_chemical_name_systematic
;
5,6,10-trihydroxy-7-isopropyl-1,1,4a-trimethyl-2,3,4,4a-
tetrahydrophenanthren-9(1<i>H</i>)-one
;
_space_group_IT_number 19
_symmetry_cell_setting orthorhombic
_symmetry_space_group_name_Hall 'P 2ac 2ab'
_symmetry_space_group_name_H-M 'P 21 21 21'
_atom_sites_solution_hydrogens geom
_atom_sites_solution_primary direct
_atom_sites_solution_secondary difmap
_audit_creation_method SHELXL-97
_cell_angle_alpha 90.00
_cell_angle_beta 90.00
_cell_angle_gamma 90.00
_cell_formula_units_Z 4
_cell_length_a 9.49460(10)
_cell_length_b 13.17160(10)
_cell_length_c 13.81240(10)
_cell_measurement_reflns_used 3890
_cell_measurement_temperature 100
_cell_measurement_theta_max 33.99
_cell_measurement_theta_min 2.14
_cell_volume 1727.37(3)
_computing_cell_refinement 'SAINT (Bruker, 2005)'
_computing_data_collection 'APEX2 (Bruker, 2005)'
_computing_data_reduction 'SAINT (Bruker, 2005)'
_computing_molecular_graphics 'SHELXTL (Sheldrick, 2008)'
_computing_publication_material
;
SHELXTL (Sheldrick, 2008) and PLATON (Spek, 2009)
;
_computing_structure_refinement 'SHELXTL (Sheldrick, 2008)'
_computing_structure_solution 'SHELXTL (Sheldrick, 2008)'
_diffrn_ambient_temperature 100
_diffrn_measured_fraction_theta_full 0.990
_diffrn_measured_fraction_theta_max 0.990
_diffrn_measurement_device_type 'Bruker APEXII CCD area-detector'
_diffrn_measurement_method '\f and \w'
_diffrn_radiation_monochromator graphite
_diffrn_radiation_source 'sealed tube'
_diffrn_radiation_type MoK\a
_diffrn_radiation_wavelength 0.71073
_diffrn_reflns_av_R_equivalents 0.0311
_diffrn_reflns_av_sigmaI/netI 0.0189
_diffrn_reflns_limit_h_max 14
_diffrn_reflns_limit_h_min -14
_diffrn_reflns_limit_k_max 19
_diffrn_reflns_limit_k_min -20
_diffrn_reflns_limit_l_max 21
_diffrn_reflns_limit_l_min -21
_diffrn_reflns_number 36584
_diffrn_reflns_theta_full 33.99
_diffrn_reflns_theta_max 33.99
_diffrn_reflns_theta_min 2.14
_diffrn_standards_number 0
_exptl_absorpt_coefficient_mu 0.087
_exptl_absorpt_correction_T_max 0.9771
_exptl_absorpt_correction_T_min 0.9699
_exptl_absorpt_correction_type multi-scan
_exptl_absorpt_process_details '(SADABS; Bruker, 2005)'
_exptl_crystal_colour Colorless
_exptl_crystal_density_diffrn 1.271
_exptl_crystal_density_method 'not measured'
_exptl_crystal_description Block
_exptl_crystal_F_000 712
_exptl_crystal_size_max 0.35
_exptl_crystal_size_mid 0.30
_exptl_crystal_size_min 0.27
_refine_diff_density_max 0.362
_refine_diff_density_min -0.406
_refine_ls_extinction_method none
_refine_ls_goodness_of_fit_ref 1.092
_refine_ls_hydrogen_treatment mixed
_refine_ls_matrix_type full
_refine_ls_number_parameters 230
_refine_ls_number_reflns 3890
_refine_ls_number_restraints 0
_refine_ls_restrained_S_all 1.092
_refine_ls_R_factor_all 0.0440
_refine_ls_R_factor_gt 0.0387
_refine_ls_shift/su_max 0.001
_refine_ls_shift/su_mean 0.000
_refine_ls_structure_factor_coef Fsqd
_refine_ls_weighting_details 'calc w=1/[\s^2^(Fo^2^)+(0.065P)^2^+0.2832P] where P=(Fo^2^+2Fc^2^)/3'
_refine_ls_weighting_scheme calc
_refine_ls_wR_factor_gt 0.1059
_refine_ls_wR_factor_ref 0.1135
_reflns_number_gt 3530
_reflns_number_total 3890
_reflns_threshold_expression I>2\s(I)
_cod_data_source_file sj2639.cif
_cod_data_source_block I
_cod_depositor_comments
;
The following automatic conversions were performed:
'_symmetry_cell_setting' value 'Orthorhombic' changed to 'orthorhombic'
according to '/home/saulius/struct/CIF-dictionaries/cif_core.dic'
dictionary named 'cif_core.dic' version 2.4.1 from 2010-06-29.

Automatic conversion script
Id: cif_fix_enum 1527 2010-12-29 10:47:43Z saulius 

The following automatic conversions were performed:

'_symmetry_cell_setting' value 'Orthorhombic' changed to
'orthorhombic' according to
/home/saulius/struct/CIF-dictionaries/cif_core.dic dictionary named
'cif_core.dic' version 2.4.1 from 2010-06-29.

Automatic conversion script
Id: cif_fix_values 1715 2011-07-08 13:25:40Z adriana 
;
_cod_database_code 2223552
_cod_database_fobs_code 2223552

loop_
_symmetry_equiv_pos_as_xyz
'x, y, z'
'-x+1/2, -y, z+1/2'
'-x, y+1/2, -z+1/2'
'x+1/2, -y+1/2, -z'

loop_
_atom_site_type_symbol
_atom_site_label
_atom_site_fract_x
_atom_site_fract_y
_atom_site_fract_z
_atom_site_U_iso_or_equiv
_atom_site_adp_type
_atom_site_calc_flag
_atom_site_refinement_flags
_atom_site_occupancy
_atom_site_disorder_assembly
_atom_site_disorder_group
O O1 0.26452(14) 0.14460(7) 0.64485(7) 0.0216(2) Uani d . 1 . .
H H1O1 0.269(3) 0.2000(18) 0.6119(16) 0.041(7) Uiso d . 1 . .
O O2 0.25851(15) 0.33755(7) 0.66826(6) 0.0238(2) Uani d . 1 . .
O O3 0.24282(12) 0.46627(7) 1.11140(6) 0.01532(17) Uani d . 1 . .
H H1O3 0.2434 0.5285 1.1112 0.023 Uiso calc R 1 . .
O O4 0.25735(12) 0.27209(7) 1.09834(6) 0.01710(18) Uani d . 1 . .
H H1O4 0.255(3) 0.3196(17) 1.1358(17) 0.036(6) Uiso d . 1 . .
C C1 0.14764(15) 0.10997(9) 0.98617(9) 0.0161(2) Uani d . 1 . .
H H1A 0.1868 0.1047 1.0509 0.019 Uiso calc R 1 . .
H H1B 0.0673 0.1553 0.9895 0.019 Uiso calc R 1 . .
C C2 0.09602(14) 0.00517(10) 0.95499(9) 0.0168(2) Uani d . 1 . .
H H2A 0.0690 -0.0333 1.0119 0.020 Uiso calc R 1 . .
H H2B 0.0132 0.0129 0.9145 0.020 Uiso calc R 1 . .
C C3 0.20820(14) -0.05358(9) 0.89937(9) 0.0152(2) Uani d . 1 . .
H H3A 0.1749 -0.1219 0.8868 0.018 Uiso calc R 1 . .
H H3B 0.2931 -0.0583 0.9382 0.018 Uiso calc R 1 . .
C C4 0.24219(15) -0.00022(9) 0.80244(8) 0.01321(19) Uani d . 1 . .
C C5 0.24938(13) 0.11553(8) 0.81616(8) 0.01206(19) Uani d . 1 . .
C C6 0.25713(15) 0.17857(9) 0.73871(8) 0.0149(2) Uani d . 1 . .
C C7 0.25656(15) 0.28915(9) 0.74601(8) 0.0148(2) Uani d . 1 . .
C C8 0.25181(14) 0.33614(8) 0.84122(7) 0.01221(19) Uani d . 1 . .
C C9 0.25195(13) 0.27427(8) 0.92386(7) 0.01059(18) Uani d . 1 . .
C C10 0.26085(13) 0.15838(8) 0.91835(8) 0.01090(18) Uani d . 1 . .
C C11 0.25257(14) 0.32476(8) 1.01300(8) 0.01188(19) Uani d . 1 . .
C C12 0.24742(13) 0.43145(8) 1.01841(7) 0.01168(19) Uani d . 1 . .
C C13 0.24969(14) 0.49232(9) 0.93547(8) 0.01231(19) Uani d . 1 . .
C C14 0.25199(14) 0.44240(9) 0.84711(8) 0.0138(2) Uani d . 1 . .
H H14A 0.2537 0.4803 0.7903 0.017 Uiso calc R 1 . .
C C15 0.24938(15) 0.60771(8) 0.94329(8) 0.0140(2) Uani d . 1 . .
H H15A 0.3063 0.6260 0.9999 0.017 Uiso calc R 1 . .
C C16 0.3149(2) 0.65916(11) 0.85549(11) 0.0284(3) Uani d . 1 . .
H H16A 0.4040 0.6281 0.8413 0.043 Uiso calc R 1 . .
H H16B 0.3287 0.7300 0.8690 0.043 Uiso calc R 1 . .
H H16C 0.2533 0.6519 0.8008 0.043 Uiso calc R 1 . .
C C17 0.09920(15) 0.64681(10) 0.96124(11) 0.0208(3) Uani d . 1 . .
H H17A 0.1012 0.7192 0.9692 0.031 Uiso calc R 1 . .
H H17B 0.0620 0.6159 1.0188 0.031 Uiso calc R 1 . .
H H17C 0.0406 0.6297 0.9070 0.031 Uiso calc R 1 . .
C C18 0.12286(15) -0.02886(11) 0.73086(10) 0.0202(3) Uani d . 1 . .
H H18A 0.1413 0.0014 0.6689 0.030 Uiso calc R 1 . .
H H18B 0.0345 -0.0044 0.7553 0.030 Uiso calc R 1 . .
H H18C 0.1189 -0.1013 0.7241 0.030 Uiso calc R 1 . .
C C19 0.38326(14) -0.04045(10) 0.76210(10) 0.0184(2) Uani d . 1 . .
H H19A 0.4574 -0.0258 0.8072 0.028 Uiso calc R 1 . .
H H19B 0.4032 -0.0080 0.7014 0.028 Uiso calc R 1 . .
H H19C 0.3768 -0.1125 0.7526 0.028 Uiso calc R 1 . .
C C20 0.41271(13) 0.13255(10) 0.95434(9) 0.0154(2) Uani d . 1 . .
H H20A 0.4805 0.1608 0.9104 0.023 Uiso calc R 1 . .
H H20B 0.4242 0.0602 0.9570 0.023 Uiso calc R 1 . .
H H20C 0.4267 0.1608 1.0177 0.023 Uiso calc R 1 . .

loop_
_atom_site_aniso_label
_atom_site_aniso_U_11
_atom_site_aniso_U_22
_atom_site_aniso_U_33
_atom_site_aniso_U_12
_atom_site_aniso_U_13
_atom_site_aniso_U_23
O1 0.0436(6) 0.0122(4) 0.0090(3) 0.0012(5) 0.0006(4) -0.0013(3)
O2 0.0489(6) 0.0129(4) 0.0097(3) 0.0008(5) 0.0007(4) 0.0023(3)
O3 0.0266(4) 0.0104(4) 0.0090(3) -0.0009(4) 0.0012(3) -0.0018(3)
O4 0.0305(5) 0.0127(4) 0.0081(3) 0.0004(4) -0.0006(4) 0.0015(3)
C1 0.0209(5) 0.0107(5) 0.0166(5) -0.0020(4) 0.0060(4) 0.0002(4)
C2 0.0184(5) 0.0138(5) 0.0183(5) -0.0026(4) 0.0044(4) -0.0001(4)
C3 0.0205(5) 0.0093(5) 0.0160(5) -0.0002(4) 0.0013(4) 0.0009(4)
C4 0.0177(5) 0.0087(4) 0.0132(4) 0.0010(4) -0.0008(4) -0.0007(3)
C5 0.0156(5) 0.0094(4) 0.0112(4) 0.0009(5) -0.0005(4) -0.0001(3)
C6 0.0245(5) 0.0103(5) 0.0100(4) 0.0006(5) -0.0002(4) -0.0013(3)
C7 0.0248(6) 0.0100(4) 0.0096(4) 0.0009(5) -0.0003(4) 0.0003(3)
C8 0.0179(5) 0.0098(4) 0.0089(4) 0.0006(5) -0.0001(4) 0.0001(3)
C9 0.0141(4) 0.0084(4) 0.0093(4) 0.0002(4) 0.0002(4) 0.0002(3)
C10 0.0140(4) 0.0088(4) 0.0100(4) 0.0003(4) -0.0003(4) 0.0007(3)
C11 0.0160(5) 0.0105(4) 0.0091(4) 0.0000(5) 0.0000(4) 0.0006(3)
C12 0.0152(5) 0.0104(4) 0.0095(4) 0.0006(5) 0.0001(4) -0.0011(3)
C13 0.0167(4) 0.0097(4) 0.0106(4) 0.0003(4) 0.0001(4) 0.0003(3)
C14 0.0217(5) 0.0095(4) 0.0100(4) -0.0001(5) 0.0002(4) 0.0001(3)
C15 0.0223(5) 0.0077(4) 0.0121(4) 0.0001(5) 0.0018(4) 0.0000(3)
C16 0.0519(10) 0.0117(5) 0.0215(6) 0.0005(6) 0.0146(6) 0.0016(5)
C17 0.0232(6) 0.0134(5) 0.0259(6) 0.0024(5) -0.0017(5) -0.0024(5)
C18 0.0257(6) 0.0155(6) 0.0194(5) -0.0024(5) -0.0048(5) -0.0027(5)
C19 0.0232(6) 0.0130(5) 0.0189(5) 0.0031(5) 0.0045(5) -0.0007(4)
C20 0.0164(5) 0.0130(5) 0.0168(5) 0.0017(4) -0.0034(4) -0.0003(4)

loop_
_atom_type_symbol
_atom_type_description
_atom_type_scat_dispersion_real
_atom_type_scat_dispersion_imag
_atom_type_scat_source
C C 0.0033 0.0000 'International Tables Vol C Tables 4.2.6.8 and 6.1.1.4'
H H 0.0000 0.0000 'International Tables Vol C Tables 4.2.6.8 and 6.1.1.4'
O O 0.0106 0.0000 'International Tables Vol C Tables 4.2.6.8 and 6.1.1.4'

loop_
_geom_angle_atom_site_label_1
_geom_angle_atom_site_label_2
_geom_angle_atom_site_label_3
_geom_angle_site_symmetry_1
_geom_angle_site_symmetry_3
_geom_angle
_geom_angle_publ_flag
C6 O1 H1O1 . . 103.0(15) ?
C12 O3 H1O3 . . 109.5 ?
C11 O4 H1O4 . . 99.1(16) ?
C2 C1 C10 . . 114.88(10) ?
C2 C1 H1A . . 108.5 ?
C10 C1 H1A . . 108.5 ?
C2 C1 H1B . . 108.5 ?
C10 C1 H1B . . 108.5 ?
H1A C1 H1B . . 107.5 ?
C3 C2 C1 . . 112.14(11) ?
C3 C2 H2A . . 109.2 ?
C1 C2 H2A . . 109.2 ?
C3 C2 H2B . . 109.2 ?
C1 C2 H2B . . 109.2 ?
H2A C2 H2B . . 107.9 ?
C2 C3 C4 . . 110.58(10) ?
C2 C3 H3A . . 109.5 ?
C4 C3 H3A . . 109.5 ?
C2 C3 H3B . . 109.5 ?
C4 C3 H3B . . 109.5 ?
H3A C3 H3B . . 108.1 ?
C5 C4 C19 . . 110.25(11) ?
C5 C4 C3 . . 110.69(9) ?
C19 C4 C3 . . 109.72(10) ?
C5 C4 C18 . . 110.63(10) ?
C19 C4 C18 . . 108.68(10) ?
C3 C4 C18 . . 106.80(10) ?
C6 C5 C10 . . 119.99(10) ?
C6 C5 C4 . . 120.81(10) ?
C10 C5 C4 . . 118.97(9) ?
C5 C6 O1 . . 123.23(11) ?
C5 C6 C7 . . 123.79(10) ?
O1 C6 C7 . . 112.98(10) ?
O2 C7 C8 . . 124.11(10) ?
O2 C7 C6 . . 116.73(10) ?
C8 C7 C6 . . 119.15(10) ?
C14 C8 C9 . . 122.20(10) ?
C14 C8 C7 . . 118.51(10) ?
C9 C8 C7 . . 119.25(10) ?
C11 C9 C8 . . 116.10(10) ?
C11 C9 C10 . . 121.16(9) ?
C8 C9 C10 . . 122.62(9) ?
C5 C10 C9 . . 114.30(9) ?
C5 C10 C1 . . 110.80(10) ?
C9 C10 C1 . . 109.83(9) ?
C5 C10 C20 . . 106.26(10) ?
C9 C10 C20 . . 104.61(10) ?
C1 C10 C20 . . 110.81(9) ?
O4 C11 C9 . . 121.14(10) ?
O4 C11 C12 . . 117.47(9) ?
C9 C11 C12 . . 121.39(10) ?
O3 C12 C13 . . 125.37(10) ?
O3 C12 C11 . . 112.74(9) ?
C13 C12 C11 . . 121.88(10) ?
C14 C13 C12 . . 116.71(10) ?
C14 C13 C15 . . 122.37(10) ?
C12 C13 C15 . . 120.91(10) ?
C13 C14 C8 . . 121.63(10) ?
C13 C14 H14A . . 119.2 ?
C8 C14 H14A . . 119.2 ?
C16 C15 C13 . . 112.76(10) ?
C16 C15 C17 . . 111.02(12) ?
C13 C15 C17 . . 110.34(11) ?
C16 C15 H15A . . 107.5 ?
C13 C15 H15A . . 107.5 ?
C17 C15 H15A . . 107.5 ?
C15 C16 H16A . . 109.5 ?
C15 C16 H16B . . 109.5 ?
H16A C16 H16B . . 109.5 ?
C15 C16 H16C . . 109.5 ?
H16A C16 H16C . . 109.5 ?
H16B C16 H16C . . 109.5 ?
C15 C17 H17A . . 109.5 ?
C15 C17 H17B . . 109.5 ?
H17A C17 H17B . . 109.5 ?
C15 C17 H17C . . 109.5 ?
H17A C17 H17C . . 109.5 ?
H17B C17 H17C . . 109.5 ?
C4 C18 H18A . . 109.5 ?
C4 C18 H18B . . 109.5 ?
H18A C18 H18B . . 109.5 ?
C4 C18 H18C . . 109.5 ?
H18A C18 H18C . . 109.5 ?
H18B C18 H18C . . 109.5 ?
C4 C19 H19A . . 109.5 ?
C4 C19 H19B . . 109.5 ?
H19A C19 H19B . . 109.5 ?
C4 C19 H19C . . 109.5 ?
H19A C19 H19C . . 109.5 ?
H19B C19 H19C . . 109.5 ?
C10 C20 H20A . . 109.5 ?
C10 C20 H20B . . 109.5 ?
H20A C20 H20B . . 109.5 ?
C10 C20 H20C . . 109.5 ?
H20A C20 H20C . . 109.5 ?
H20B C20 H20C . . 109.5 ?

loop_
_geom_bond_atom_site_label_1
_geom_bond_atom_site_label_2
_geom_bond_site_symmetry_2
_geom_bond_distance
_geom_bond_publ_flag
O1 C6 . 1.3733(14) ?
O1 H1O1 . 0.86(2) ?
O2 C7 . 1.2490(14) ?
O3 C12 . 1.3645(13) ?
O3 H1O3 . 0.8200 ?
O4 C11 . 1.3685(13) ?
O4 H1O4 . 0.81(2) ?
C1 C2 . 1.5268(18) ?
C1 C10 . 1.5619(17) ?
C1 H1A . 0.9700 ?
C1 H1B . 0.9700 ?
C2 C3 . 1.5242(18) ?
C2 H2A . 0.9700 ?
C2 H2B . 0.9700 ?
C3 C4 . 1.5462(17) ?
C3 H3A . 0.9700 ?
C3 H3B . 0.9700 ?
C4 C5 . 1.5378(16) ?
C4 C19 . 1.5444(19) ?
C4 C18 . 1.5504(18) ?
C5 C6 . 1.3562(16) ?
C5 C10 . 1.5240(15) ?
C6 C7 . 1.4600(16) ?
C7 C8 . 1.4542(15) ?
C8 C14 . 1.4020(15) ?
C8 C9 . 1.4025(14) ?
C9 C11 . 1.3993(15) ?
C9 C10 . 1.5307(16) ?
C10 C20 . 1.5626(17) ?
C11 C12 . 1.4081(15) ?
C12 C13 . 1.3984(15) ?
C13 C14 . 1.3864(15) ?
C13 C15 . 1.5237(16) ?
C14 H14A . 0.9300 ?
C15 C16 . 1.5222(18) ?
C15 C17 . 1.5362(19) ?
C15 H15A . 0.9800 ?
C16 H16A . 0.9600 ?
C16 H16B . 0.9600 ?
C16 H16C . 0.9600 ?
C17 H17A . 0.9600 ?
C17 H17B . 0.9600 ?
C17 H17C . 0.9600 ?
C18 H18A . 0.9600 ?
C18 H18B . 0.9600 ?
C18 H18C . 0.9600 ?
C19 H19A . 0.9600 ?
C19 H19B . 0.9600 ?
C19 H19C . 0.9600 ?
C20 H20A . 0.9600 ?
C20 H20B . 0.9600 ?
C20 H20C . 0.9600 ?

loop_
_geom_hbond_atom_site_label_D
_geom_hbond_atom_site_label_H
_geom_hbond_atom_site_label_A
_geom_hbond_site_symmetry_A
_geom_hbond_distance_DH
_geom_hbond_distance_HA
_geom_hbond_distance_DA
_geom_hbond_angle_DHA
_geom_hbond_publ_flag
O1 H1O1 O2 1_555 0.86(2) 1.97(2) 2.5626(13) 124.5(19) y
O3 H1O3 O2 2_565 0.82 1.93 2.7008(13) 156 y
O4 H1O4 O3 1_555 0.81(2) 1.96(2) 2.5677(13) 131(2) y
C14 H14A O3 2_564 0.93 2.57 3.4712(14) 163 y
C15 H15A O2 2_565 0.98 2.45 3.1908(14) 132 y
C18 H18A O1 1_555 0.96 2.24 2.9053(18) 125 y
C19 H19B O1 1_555 0.96 2.53 3.1360(17) 121 y
C20 H20C O4 1_555 0.96 2.44 3.0838(16) 124 y

loop_
_geom_torsion_atom_site_label_1
_geom_torsion_atom_site_label_2
_geom_torsion_atom_site_label_3
_geom_torsion_atom_site_label_4
_geom_torsion_site_symmetry_1
_geom_torsion_site_symmetry_2
_geom_torsion_site_symmetry_3
_geom_torsion_site_symmetry_4
_geom_torsion
_geom_torsion_publ_flag
C10 C1 C2 C3 . . . . 29.06(15) ?
C1 C2 C3 C4 . . . . -65.02(14) ?
C2 C3 C4 C5 . . . . 41.24(14) ?
C2 C3 C4 C19 . . . . 163.14(10) ?
C2 C3 C4 C18 . . . . -79.24(12) ?
C19 C4 C5 C6 . . . . 68.23(16) ?
C3 C4 C5 C6 . . . . -170.18(12) ?
C18 C4 C5 C6 . . . . -52.01(17) ?
C19 C4 C5 C10 . . . . -106.38(12) ?
C3 C4 C5 C10 . . . . 15.20(16) ?
C18 C4 C5 C10 . . . . 133.38(11) ?
C10 C5 C6 O1 . . . . 171.98(12) ?
C4 C5 C6 O1 . . . . -2.6(2) ?
C10 C5 C6 C7 . . . . -8.9(2) ?
C4 C5 C6 C7 . . . . 176.56(13) ?
C5 C6 C7 O2 . . . . -177.17(14) ?
O1 C6 C7 O2 . . . . 2.0(2) ?
C5 C6 C7 C8 . . . . 2.0(2) ?
O1 C6 C7 C8 . . . . -178.82(12) ?
O2 C7 C8 C14 . . . . -1.2(2) ?
C6 C7 C8 C14 . . . . 179.71(13) ?
O2 C7 C8 C9 . . . . -179.12(14) ?
C6 C7 C8 C9 . . . . 1.8(2) ?
C14 C8 C9 C11 . . . . -0.13(19) ?
C7 C8 C9 C11 . . . . 177.69(12) ?
C14 C8 C9 C10 . . . . -176.16(12) ?
C7 C8 C9 C10 . . . . 1.66(19) ?
C6 C5 C10 C9 . . . . 11.32(18) ?
C4 C5 C10 C9 . . . . -174.02(10) ?
C6 C5 C10 C1 . . . . 136.05(13) ?
C4 C5 C10 C1 . . . . -49.30(15) ?
C6 C5 C10 C20 . . . . -103.51(13) ?
C4 C5 C10 C20 . . . . 71.15(14) ?
C11 C9 C10 C5 . . . . 176.26(11) ?
C8 C9 C10 C5 . . . . -7.91(17) ?
C11 C9 C10 C1 . . . . 51.02(15) ?
C8 C9 C10 C1 . . . . -133.15(12) ?
C11 C9 C10 C20 . . . . -67.95(14) ?
C8 C9 C10 C20 . . . . 107.89(13) ?
C2 C1 C10 C5 . . . . 25.02(15) ?
C2 C1 C10 C9 . . . . 152.24(11) ?
C2 C1 C10 C20 . . . . -92.68(13) ?
C8 C9 C11 O4 . . . . -177.87(12) ?
C10 C9 C11 O4 . . . . -1.77(19) ?
C8 C9 C11 C12 . . . . 2.54(19) ?
C10 C9 C11 C12 . . . . 178.63(11) ?
O4 C11 C12 O3 . . . . -2.26(19) ?
C9 C11 C12 O3 . . . . 177.35(11) ?
O4 C11 C12 C13 . . . . 176.62(11) ?
C9 C11 C12 C13 . . . . -3.8(2) ?
O3 C12 C13 C14 . . . . -178.94(13) ?
C11 C12 C13 C14 . . . . 2.33(19) ?
O3 C12 C13 C15 . . . . 1.0(2) ?
C11 C12 C13 C15 . . . . -177.76(12) ?
C12 C13 C14 C8 . . . . 0.1(2) ?
C15 C13 C14 C8 . . . . -179.81(13) ?
C9 C8 C14 C13 . . . . -1.2(2) ?
C7 C8 C14 C13 . . . . -179.04(12) ?
C14 C13 C15 C16 . . . . -25.4(2) ?
C12 C13 C15 C16 . . . . 154.74(13) ?
C14 C13 C15 C17 . . . . 99.41(15) ?
C12 C13 C15 C17 . . . . -80.49(15) ?

loop_
_cod_related_entry_id
_cod_related_entry_database
_cod_related_entry_code
1 ChemSpider 8910523
